data_1512797
loop_
_publ_author_name
'Bin Hu'
'Qian-Qian Liu'
'Tao Tao, Kun Zhang'
'Jiao Geng, Wei Huang'

_publ_section_title
;
 Variation of cis/trans configuration of 3,8-dithiophen and
 3,8-di-3-methylthiophen-substituted 1,10-phenanthroline in their
 cadmium(II) nitrate complexes originating from substituent and anionic
 effects
;
_journal_name_full
;
Inorganica Chimica Acta
;
_journal_page_first 576
_journal_page_last 582
_journal_paper_doi 10.1016/j.ica.2012.09.029
_journal_volume 394
_journal_year 2013
_chemical_formula_moiety 'C40 H24 Cd Cl2 N4 S4'
_chemical_formula_sum 'C40 H24 Cd Cl2 N4 S4'
_chemical_formula_weight 872.17
_space_group_IT_number 2
_symmetry_cell_setting triclinic
_symmetry_space_group_name_Hall '-P 1'
_symmetry_space_group_name_H-M 'P -1'
_atom_sites_solution_hydrogens geom
_atom_sites_solution_primary direct
_atom_sites_solution_secondary difmap
_cell_angle_alpha 104.903(2)
_cell_angle_beta 94.0850(10)
_cell_angle_gamma 105.0410(10)
_cell_formula_units_Z 2
_cell_length_a 9.9952(8)
_cell_length_b 13.0842(11)
_cell_length_c 14.4591(12)
_cell_measurement_reflns_used 2397
_cell_measurement_temperature 291(2)
_cell_measurement_theta_max 22.446
_cell_measurement_theta_min 2.534
_cell_volume 1745.3(3)
_computing_cell_refinement SMART
_computing_data_collection 'SMART (BRUKER 2000)'
_computing_data_reduction 'SAINT (BRUKER 2000)'
_computing_molecular_graphics SHELXTL
_computing_publication_material SHELXTL
_computing_structure_refinement SHELXTL
_computing_structure_solution 'SHELXTL (BRUKER 2000)'
_diffrn_ambient_temperature 291(2)
_diffrn_measured_fraction_theta_full 0.986
_diffrn_measured_fraction_theta_max 0.986
_diffrn_measurement_device_type 'Bruker CCD area detector'
_diffrn_measurement_method 'phi and omega scans'
_diffrn_radiation_monochromator graphite
_diffrn_radiation_source 'fine-focus sealed tube'
_diffrn_radiation_type MoK\a
_diffrn_radiation_wavelength 0.71073
_diffrn_reflns_av_R_equivalents 0.0390
_diffrn_reflns_av_sigmaI/netI 0.0837
_diffrn_reflns_limit_h_max 10
_diffrn_reflns_limit_h_min -11
_diffrn_reflns_limit_k_max 13
_diffrn_reflns_limit_k_min -15
_diffrn_reflns_limit_l_max 17
_diffrn_reflns_limit_l_min -17
_diffrn_reflns_number 8907
_diffrn_reflns_theta_full 25.00
_diffrn_reflns_theta_max 25.00
_diffrn_reflns_theta_min 1.89
_diffrn_standards_decay_% 0
_diffrn_standards_interval_count 0
_diffrn_standards_interval_time 0
_diffrn_standards_number 0
_exptl_absorpt_coefficient_mu 1.056
_exptl_absorpt_correction_T_max 0.9017
_exptl_absorpt_correction_T_min 0.8837
_exptl_absorpt_correction_type multi-scan
_exptl_absorpt_process_details 'SADABS, Bruker(2000)'
_exptl_crystal_colour yellow
_exptl_crystal_density_diffrn 1.660
_exptl_crystal_density_method 'not measured'
_exptl_crystal_description block
_exptl_crystal_F_000 876
_exptl_crystal_size_max 0.12
_exptl_crystal_size_mid 0.10
_exptl_crystal_size_min 0.10
_refine_diff_density_max 4.294
_refine_diff_density_min -2.055
_refine_diff_density_rms 0.146
_refine_ls_extinction_method none
_refine_ls_goodness_of_fit_ref 1.030
_refine_ls_hydrogen_treatment constr
_refine_ls_matrix_type full
_refine_ls_number_parameters 449
_refine_ls_number_reflns 6057
_refine_ls_number_restraints 32
_refine_ls_restrained_S_all 1.054
_refine_ls_R_factor_all 0.0910
_refine_ls_R_factor_gt 0.0699
_refine_ls_shift/su_max 0.001
_refine_ls_shift/su_mean 0.000
_refine_ls_structure_factor_coef Fsqd
_refine_ls_weighting_details 'calc w=1/[\s^2^(Fo^2^)+(0.1016P)^2^+4.9900P] where P=(Fo^2^+2Fc^2^)/3'
_refine_ls_weighting_scheme calc
_refine_ls_wR_factor_gt 0.1863
_refine_ls_wR_factor_ref 0.2018
_reflns_number_gt 4318
_reflns_number_total 6057
_reflns_threshold_expression >2sigma(I)
_cod_data_source_file ICA-2013-394-576-582-4.cif
_cod_data_source_block 4
_cod_original_cell_volume 1745.3(2)
_cod_database_code 1512797

loop_
_symmetry_equiv_pos_as_xyz
'x, y, z'
'-x, -y, -z'

loop_
_atom_site_label
_atom_site_type_symbol
_atom_site_fract_x
_atom_site_fract_y
_atom_site_fract_z
_atom_site_U_iso_or_equiv
_atom_site_adp_type
_atom_site_occupancy
_atom_site_symmetry_multiplicity
_atom_site_calc_flag
_atom_site_refinement_flags
Cd1 Cd 0.76830(6) 0.55132(5) 0.27620(4) 0.0332(2) Uani 1 1 d .
C1 C 0.8670(8) 0.3611(6) 0.3546(5) 0.0345(18) Uani 1 1 d .
H1 H 0.7719 0.3248 0.3363 0.041 Uiso 1 1 calc R
C2 C 0.9556(8) 0.3035(7) 0.3873(5) 0.0347(18) Uani 1 1 d .
C3 C 1.0949(8) 0.3606(7) 0.4168(6) 0.041(2) Uani 1 1 d .
H3 H 1.1552 0.3266 0.4403 0.049 Uiso 1 1 calc R
C4 C 1.1474(8) 0.4688(7) 0.4123(6) 0.0358(18) Uani 1 1 d .
C5 C 1.2924(8) 0.5302(7) 0.4404(7) 0.047(2) Uani 1 1 d .
H5 H 1.3551 0.4974 0.4629 0.057 Uiso 1 1 calc R
C6 C 1.3397(8) 0.6341(7) 0.4350(6) 0.045(2) Uani 1 1 d .
H6 H 1.4334 0.6734 0.4565 0.054 Uiso 1 1 calc R
C7 C 1.2468(8) 0.6850(7) 0.3962(6) 0.0363(18) Uani 1 1 d .
C8 C 1.2898(9) 0.7934(7) 0.3893(6) 0.041(2) Uani 1 1 d .
H8 H 1.3828 0.8349 0.4105 0.049 Uiso 1 1 calc R
C9 C 1.1981(8) 0.8397(7) 0.3521(6) 0.0364(18) Uani 1 1 d .
C10 C 1.0586(9) 0.7719(7) 0.3217(6) 0.0402(19) Uani 1 1 d .
H10 H 0.9943 0.8019 0.2968 0.048 Uiso 1 1 calc R
C11 C 1.1035(7) 0.6263(6) 0.3659(5) 0.0297(16) Uani 1 1 d .
C12 C 1.0532(7) 0.5172(6) 0.3754(5) 0.0302(17) Uani 1 1 d .
C13 C 0.8972(8) 0.1890(7) 0.3881(6) 0.0390(19) Uani 1 1 d .
C14 C 0.9467(9) 0.1335(7) 0.4421(6) 0.041(2) Uani 1 1 d .
H14 H 1.0274 0.1649 0.4876 0.049 Uiso 1 1 calc R
C15 C 0.8646(10) 0.0230(7) 0.4232(7) 0.049(2) Uani 1 1 d .
H15 H 0.8854 -0.0256 0.4550 0.059 Uiso 1 1 calc R
C16 C 0.7554(10) -0.0044(8) 0.3559(8) 0.064(3) Uani 1 1 d .
H16 H 0.6902 -0.0738 0.3351 0.077 Uiso 1 1 calc R
C17 C 1.2385(9) 0.9541(7) 0.3462(6) 0.041(2) Uani 1 1 d .
C18 C 1.1567(8) 1.0104(6) 0.3094(6) 0.0357(18) Uani 1 1 d .
H18 H 1.0625 0.9801 0.2833 0.043 Uiso 1 1 calc R
C19 C 1.2355(13) 1.1191(8) 0.3167(7) 0.064(3) Uani 1 1 d .
H19 H 1.1979 1.1692 0.2968 0.077 Uiso 1 1 calc R
C20 C 1.3690(14) 1.1431(8) 0.3550(8) 0.070(3) Uani 1 1 d .
H20 H 1.4347 1.2109 0.3631 0.084 Uiso 1 1 calc R
C21 C 0.6253(8) 0.6750(6) 0.1390(6) 0.0334(18) Uani 1 1 d .
H21 H 0.6106 0.7130 0.1995 0.040 Uiso 1 1 calc R
C22 C 0.5693(8) 0.6985(6) 0.0570(6) 0.0338(17) Uani 1 1 d .
C23 C 0.5917(8) 0.6392(7) -0.0322(6) 0.0372(18) Uani 1 1 d .
H23 H 0.5563 0.6509 -0.0886 0.045 Uiso 1 1 calc R
C24 C 0.6664(8) 0.5629(6) -0.0376(5) 0.0306(17) Uani 1 1 d .
C25 C 0.6897(8) 0.4999(7) -0.1303(6) 0.041(2) Uani 1 1 d .
H25 H 0.6526 0.5099 -0.1870 0.049 Uiso 1 1 calc R
C26 C 0.7633(8) 0.4282(7) -0.1350(6) 0.0385(19) Uani 1 1 d .
H26 H 0.7787 0.3894 -0.1949 0.046 Uiso 1 1 calc R
C27 C 0.8200(8) 0.4098(6) -0.0478(5) 0.0334(18) Uani 1 1 d .
C28 C 0.8980(8) 0.3328(7) -0.0509(6) 0.0390(19) Uani 1 1 d .
H28 H 0.9142 0.2934 -0.1102 0.047 Uiso 1 1 calc R
C29 C 0.9495(8) 0.3157(6) 0.0319(6) 0.0351(18) Uani 1 1 d .
C30 C 0.9190(8) 0.3789(7) 0.1191(6) 0.0357(18) Uani 1 1 d .
H30 H 0.9523 0.3683 0.1765 0.043 Uiso 1 1 calc R
C31 C 0.7996(7) 0.4668(6) 0.0435(5) 0.0299(16) Uani 1 1 d .
C32 C 0.7191(7) 0.5467(6) 0.0469(5) 0.0288(16) Uani 1 1 d .
C33 C 0.4932(8) 0.7809(7) 0.0640(6) 0.0382(19) Uani 1 1 d .
C34 C 0.4388(8) 0.8138(7) -0.0142(6) 0.042(2) Uani 1 1 d .
H34 H 0.4464 0.7861 -0.0790 0.050 Uiso 1 1 calc R
C35 C 0.3725(10) 0.8942(8) 0.0225(7) 0.056(2) Uani 1 1 d .
H35 H 0.3289 0.9251 -0.0175 0.067 Uiso 1 1 calc R
C36 C 0.3752(10) 0.9240(8) 0.1178(8) 0.060(3) Uani 1 1 d .
H36 H 0.3364 0.9776 0.1508 0.071 Uiso 1 1 calc R
C37 C 1.0305(13) 0.2368(10) 0.0335(9) 0.0776(10) Uani 1 1 d DU
C38 C 1.1039(11) 0.2210(9) 0.1243(8) 0.0706(10) Uani 1 1 d DU
H38 H 1.1051 0.2540 0.1896 0.085 Uiso 1 1 calc R
C39 C 1.1743(12) 0.1346(9) 0.0744(8) 0.0706(10) Uani 1 1 d DU
H39 H 1.2326 0.1084 0.1095 0.085 Uiso 1 1 calc R
C40 C 1.1481(13) 0.0999(10) -0.0194(10) 0.0841(11) Uani 1 1 d U
H40 H 1.1837 0.0455 -0.0549 0.101 Uiso 1 1 calc R
Cl1 Cl 0.5576(2) 0.3935(2) 0.27292(17) 0.0533(6) Uani 1 1 d .
Cl2 Cl 0.7091(2) 0.71202(19) 0.38693(16) 0.0482(6) Uani 1 1 d .
N1 N 0.9137(6) 0.4636(5) 0.3492(4) 0.0326(14) Uani 1 1 d .
N2 N 1.0125(6) 0.6695(5) 0.3259(4) 0.0327(14) Uani 1 1 d .
N3 N 0.6972(6) 0.6029(5) 0.1359(4) 0.0309(14) Uani 1 1 d .
N4 N 0.8482(6) 0.4506(5) 0.1253(4) 0.0308(14) Uani 1 1 d .
S1 S 0.7484(3) 0.1039(2) 0.3112(2) 0.0754(6) Uani 1 1 d .
S2 S 1.4059(3) 1.0373(2) 0.3873(2) 0.0754(6) Uani 1 1 d .
S3 S 0.4584(3) 0.8519(2) 0.17181(18) 0.0577(7) Uani 1 1 d .
S4 S 1.0521(4) 0.1553(3) -0.0703(3) 0.0862(9) Uani 1 1 d U

loop_
_atom_site_aniso_label
_atom_site_aniso_U_11
_atom_site_aniso_U_22
_atom_site_aniso_U_33
_atom_site_aniso_U_23
_atom_site_aniso_U_13
_atom_site_aniso_U_12
Cd1 0.0319(3) 0.0350(4) 0.0334(3) 0.0106(3) -0.0001(2) 0.0113(3)
C1 0.028(4) 0.039(5) 0.035(4) 0.011(4) 0.003(3) 0.008(3)
C2 0.035(4) 0.039(5) 0.031(4) 0.013(4) 0.001(3) 0.011(4)
C3 0.036(5) 0.042(5) 0.043(5) 0.008(4) -0.004(4) 0.015(4)
C4 0.034(4) 0.039(5) 0.037(4) 0.014(4) 0.000(3) 0.014(4)
C5 0.029(4) 0.052(6) 0.060(6) 0.019(5) -0.005(4) 0.011(4)
C6 0.027(4) 0.053(6) 0.055(6) 0.023(5) 0.003(4) 0.007(4)
C7 0.030(4) 0.042(5) 0.032(4) 0.007(4) 0.006(3) 0.005(4)
C8 0.034(4) 0.041(5) 0.037(5) 0.009(4) 0.003(3) -0.003(4)
C9 0.037(4) 0.037(5) 0.031(4) 0.010(4) 0.006(3) 0.004(4)
C10 0.039(5) 0.042(5) 0.040(5) 0.012(4) 0.005(4) 0.014(4)
C11 0.030(4) 0.033(4) 0.026(4) 0.007(3) 0.004(3) 0.008(3)
C12 0.027(4) 0.037(4) 0.027(4) 0.007(3) 0.002(3) 0.011(3)
C13 0.037(5) 0.040(5) 0.041(5) 0.015(4) 0.005(4) 0.010(4)
C14 0.042(5) 0.042(5) 0.040(5) 0.013(4) 0.003(4) 0.014(4)
C15 0.055(6) 0.036(5) 0.061(6) 0.019(4) 0.009(5) 0.014(4)
C16 0.056(6) 0.042(6) 0.087(8) 0.025(5) -0.012(5) -0.001(5)
C17 0.049(5) 0.035(5) 0.035(4) 0.009(4) 0.014(4) 0.007(4)
C18 0.040(5) 0.026(4) 0.040(5) 0.007(3) 0.008(4) 0.010(4)
C19 0.099(9) 0.050(6) 0.053(6) 0.016(5) 0.017(6) 0.035(6)
C20 0.106(10) 0.036(5) 0.056(6) 0.011(5) 0.017(6) 0.000(6)
C21 0.034(4) 0.037(4) 0.033(4) 0.010(3) 0.004(3) 0.017(4)
C22 0.031(4) 0.034(4) 0.036(4) 0.008(3) 0.002(3) 0.010(3)
C23 0.033(4) 0.039(5) 0.038(5) 0.012(4) -0.002(3) 0.008(4)
C24 0.031(4) 0.031(4) 0.033(4) 0.010(3) 0.007(3) 0.013(3)
C25 0.041(5) 0.051(5) 0.031(4) 0.013(4) 0.001(4) 0.017(4)
C26 0.042(5) 0.044(5) 0.028(4) 0.006(4) 0.004(3) 0.015(4)
C27 0.032(4) 0.034(4) 0.033(4) 0.005(3) 0.006(3) 0.013(3)
C28 0.043(5) 0.039(5) 0.037(5) 0.010(4) 0.007(4) 0.015(4)
C29 0.033(4) 0.034(4) 0.042(5) 0.011(4) 0.008(3) 0.013(4)
C30 0.034(4) 0.046(5) 0.032(4) 0.014(4) 0.006(3) 0.018(4)
C31 0.028(4) 0.027(4) 0.034(4) 0.009(3) 0.001(3) 0.007(3)
C32 0.023(4) 0.029(4) 0.033(4) 0.005(3) 0.006(3) 0.009(3)
C33 0.034(4) 0.039(5) 0.044(5) 0.016(4) -0.002(3) 0.012(4)
C34 0.044(5) 0.046(5) 0.047(5) 0.017(4) 0.008(4) 0.029(4)
C35 0.058(6) 0.068(7) 0.060(6) 0.035(5) 0.012(5) 0.032(5)
C36 0.054(6) 0.050(6) 0.083(8) 0.017(5) 0.013(5) 0.030(5)
C37 0.089(2) 0.077(2) 0.089(2) 0.0280(17) 0.0193(17) 0.0563(17)
C38 0.085(2) 0.072(2) 0.085(2) 0.0311(18) 0.0192(18) 0.0619(18)
C39 0.085(2) 0.072(2) 0.085(2) 0.0311(18) 0.0192(18) 0.0619(18)
C40 0.094(2) 0.081(2) 0.094(2) 0.0250(18) 0.0189(18) 0.0522(18)
Cl1 0.0417(12) 0.0562(14) 0.0613(15) 0.0285(12) -0.0042(10) 0.0046(10)
Cl2 0.0452(12) 0.0502(13) 0.0456(12) 0.0036(10) 0.0046(9) 0.0182(10)
N1 0.032(3) 0.034(4) 0.031(3) 0.011(3) 0.001(3) 0.009(3)
N2 0.035(4) 0.033(4) 0.030(3) 0.010(3) 0.002(3) 0.009(3)
N3 0.032(3) 0.032(3) 0.029(3) 0.005(3) 0.000(3) 0.013(3)
N4 0.032(3) 0.032(3) 0.030(3) 0.009(3) 0.005(3) 0.012(3)
S1 0.0632(13) 0.0531(12) 0.0973(16) 0.0323(11) -0.0210(11) -0.0067(9)
S2 0.0632(13) 0.0531(12) 0.0973(16) 0.0323(11) -0.0210(11) -0.0067(9)
S3 0.0676(17) 0.0573(15) 0.0532(15) 0.0070(12) 0.0036(12) 0.0367(13)
S4 0.0952(19) 0.0831(18) 0.095(2) 0.0245(16) 0.0185(16) 0.0508(16)

loop_
_atom_type_symbol
_atom_type_description
_atom_type_scat_dispersion_real
_atom_type_scat_dispersion_imag
_atom_type_scat_source
C C 0.0033 0.0016 'International Tables Vol C Tables 4.2.6.8 and 6.1.1.4'
H H 0.0000 0.0000 'International Tables Vol C Tables 4.2.6.8 and 6.1.1.4'
N N 0.0061 0.0033 'International Tables Vol C Tables 4.2.6.8 and 6.1.1.4'
S S 0.1246 0.1234 'International Tables Vol C Tables 4.2.6.8 and 6.1.1.4'
Cl Cl 0.1484 0.1585 'International Tables Vol C Tables 4.2.6.8 and 6.1.1.4'
Cd Cd -0.8075 1.2024 'International Tables Vol C Tables 4.2.6.8 and 6.1.1.4'

loop_
_geom_angle_atom_site_label_1
_geom_angle_atom_site_label_2
_geom_angle_atom_site_label_3
_geom_angle
N1 Cd1 N3 148.0(2)
N1 Cd1 N2 68.2(2)
N3 Cd1 N2 101.8(2)
N1 Cd1 Cl1 88.88(16)
N3 Cd1 Cl1 101.25(16)
N2 Cd1 Cl1 156.14(16)
N1 Cd1 Cl2 117.06(16)
N3 Cd1 Cl2 90.96(15)
N2 Cd1 Cl2 84.56(15)
Cl1 Cd1 Cl2 101.06(8)
N1 Cd1 N4 80.8(2)
N3 Cd1 N4 68.13(19)
N2 Cd1 N4 87.2(2)
Cl1 Cd1 N4 95.82(15)
Cl2 Cd1 N4 155.41(16)
N1 C1 C2 123.3(7)
N1 C1 H1 118.4
C2 C1 H1 118.4
C3 C2 C1 117.0(7)
C3 C2 C13 122.9(7)
C1 C2 C13 120.1(7)
C2 C3 C4 121.2(7)
C2 C3 H3 119.4
C4 C3 H3 119.4
C3 C4 C12 117.8(7)
C3 C4 C5 122.8(7)
C12 C4 C5 119.3(7)
C6 C5 C4 121.4(8)
C6 C5 H5 119.3
C4 C5 H5 119.3
C5 C6 C7 120.5(8)
C5 C6 H6 119.7
C7 C6 H6 119.7
C8 C7 C11 117.1(7)
C8 C7 C6 123.1(7)
C11 C7 C6 119.7(7)
C9 C8 C7 121.7(7)
C9 C8 H8 119.2
C7 C8 H8 119.2
C8 C9 C10 116.0(7)
C8 C9 C17 123.2(7)
C10 C9 C17 120.7(8)
N2 C10 C9 124.9(8)
N2 C10 H10 117.5
C9 C10 H10 117.5
N2 C11 C7 121.9(7)
N2 C11 C12 118.8(6)
C7 C11 C12 119.3(7)
N1 C12 C4 121.9(7)
N1 C12 C11 118.4(6)
C4 C12 C11 119.7(7)
C14 C13 C2 128.6(8)
C14 C13 S1 110.1(6)
C2 C13 S1 121.3(6)
C13 C14 C15 113.5(8)
C13 C14 H14 123.2
C15 C14 H14 123.2
C16 C15 C14 113.2(9)
C16 C15 H15 123.4
C14 C15 H15 123.4
C15 C16 S1 111.6(7)
C15 C16 H16 124.2
S1 C16 H16 124.2
C18 C17 C9 128.9(8)
C18 C17 S2 110.6(6)
C9 C17 S2 120.5(7)
C17 C18 C19 111.2(8)
C17 C18 H18 124.4
C19 C18 H18 124.4
C20 C19 C18 113.5(10)
C20 C19 H19 123.2
C18 C19 H19 123.2
C19 C20 S2 112.6(8)
C19 C20 H20 123.7
S2 C20 H20 123.7
N3 C21 C22 124.5(7)
N3 C21 H21 117.7
C22 C21 H21 117.7
C23 C22 C21 116.2(7)
C23 C22 C33 121.0(7)
C21 C22 C33 122.7(7)
C24 C23 C22 120.4(7)
C24 C23 H23 119.8
C22 C23 H23 119.8
C32 C24 C23 119.1(7)
C32 C24 C25 119.9(7)
C23 C24 C25 121.0(7)
C26 C25 C24 120.8(7)
C26 C25 H25 119.6
C24 C25 H25 119.6
C25 C26 C27 120.6(7)
C25 C26 H26 119.7
C27 C26 H26 119.7
C31 C27 C28 116.9(7)
C31 C27 C26 121.4(7)
C28 C27 C26 121.8(7)
C29 C28 C27 121.0(7)
C29 C28 H28 119.5
C27 C28 H28 119.5
C28 C29 C30 115.6(7)
C28 C29 C37 123.6(8)
C30 C29 C37 120.8(8)
N4 C30 C29 125.5(7)
N4 C30 H30 117.3
C29 C30 H30 117.3
N4 C31 C27 123.0(7)
N4 C31 C32 120.0(6)
C27 C31 C32 117.0(7)
N3 C32 C24 121.7(6)
N3 C32 C31 117.9(6)
C24 C32 C31 120.4(6)
C34 C33 C22 126.6(7)
C34 C33 S3 111.0(6)
C22 C33 S3 122.4(6)
C35 C34 C33 109.0(8)
C35 C34 H34 125.5
C33 C34 H34 125.5
C36 C35 C34 116.3(9)
C36 C35 H35 121.8
C34 C35 H35 121.8
C35 C36 S3 111.4(7)
C35 C36 H36 124.3
S3 C36 H36 124.3
C29 C37 C38 126.5(9)
C29 C37 S4 119.7(8)
C38 C37 S4 113.8(7)
C39 C38 C37 99.0(8)
C39 C38 H38 130.5
C37 C38 H38 130.5
C40 C39 C38 116.5(10)
C40 C39 H39 121.8
C38 C39 H39 121.8
C39 C40 S4 116.4(9)
C39 C40 H40 121.8
S4 C40 H40 121.8
C1 N1 C12 118.8(6)
C1 N1 Cd1 122.7(5)
C12 N1 Cd1 118.1(5)
C10 N2 C11 118.2(7)
C10 N2 Cd1 125.4(5)
C11 N2 Cd1 116.3(5)
C21 N3 C32 117.9(6)
C21 N3 Cd1 123.0(5)
C32 N3 Cd1 118.7(5)
C30 N4 C31 118.0(6)
C30 N4 Cd1 127.0(5)
C31 N4 Cd1 114.6(5)
C16 S1 C13 91.6(4)
C20 S2 C17 92.1(5)
C36 S3 C33 92.3(5)
C40 S4 C37 94.2(6)

loop_
_geom_bond_atom_site_label_1
_geom_bond_atom_site_label_2
_geom_bond_distance
Cd1 N1 2.412(6)
Cd1 N3 2.414(6)
Cd1 N2 2.467(6)
Cd1 Cl1 2.526(2)
Cd1 Cl2 2.527(2)
Cd1 N4 2.540(6)
C1 N1 1.326(10)
C1 C2 1.429(11)
C1 H1 0.9300
C2 C3 1.374(11)
C2 C13 1.463(11)
C3 C4 1.397(11)
C3 H3 0.9300
C4 C12 1.408(10)
C4 C5 1.434(11)
C5 C6 1.343(12)
C5 H5 0.9300
C6 C7 1.434(11)
C6 H6 0.9300
C7 C8 1.404(11)
C7 C11 1.414(10)
C8 C9 1.372(11)
C8 H8 0.9300
C9 C10 1.413(11)
C9 C17 1.473(11)
C10 N2 1.318(10)
C10 H10 0.9300
C11 N2 1.357(9)
C11 C12 1.431(11)
C12 N1 1.364(9)
C13 C14 1.344(11)
C13 S1 1.719(8)
C14 C15 1.409(12)
C14 H14 0.9300
C15 C16 1.316(13)
C15 H15 0.9300
C16 S1 1.716(10)
C16 H16 0.9300
C17 C18 1.395(11)
C17 S2 1.708(9)
C18 C19 1.408(13)
C18 H18 0.9300
C19 C20 1.332(15)
C19 H19 0.9300
C20 S2 1.687(12)
C20 H20 0.9300
C21 N3 1.319(9)
C21 C22 1.413(10)
C21 H21 0.9300
C22 C23 1.390(11)
C22 C33 1.459(11)
C23 C24 1.385(10)
C23 H23 0.9300
C24 C32 1.384(10)
C24 C25 1.451(11)
C25 C26 1.325(11)
C25 H25 0.9300
C26 C27 1.447(11)
C26 H26 0.9300
C27 C31 1.398(10)
C27 C28 1.419(11)
C28 C29 1.363(11)
C28 H28 0.9300
C29 C30 1.419(11)
C29 C37 1.472(12)
C30 N4 1.304(9)
C30 H30 0.9300
C31 N4 1.334(9)
C31 C32 1.469(10)
C32 N3 1.371(9)
C33 C34 1.430(11)
C33 S3 1.707(9)
C34 C35 1.398(12)
C34 H34 0.9300
C35 C36 1.328(13)
C35 H35 0.9300
C36 S3 1.699(10)
C36 H36 0.9300
C37 C38 1.544(13)
C37 S4 1.667(12)
C38 C39 1.536(11)
C38 H38 0.9300
C39 C40 1.298(16)
C39 H39 0.9300
C40 S4 1.589(12)
C40 H40 0.9300

loop_
_geom_torsion_atom_site_label_1
_geom_torsion_atom_site_label_2
_geom_torsion_atom_site_label_3
_geom_torsion_atom_site_label_4
_geom_torsion
N1 C1 C2 C3 2.1(12)
N1 C1 C2 C13 -177.9(7)
C1 C2 C3 C4 -1.8(12)
C13 C2 C3 C4 178.1(8)
C2 C3 C4 C12 -0.7(12)
C2 C3 C4 C5 -178.6(8)
C3 C4 C5 C6 179.8(8)
C12 C4 C5 C6 1.9(13)
C4 C5 C6 C7 -3.0(14)
C5 C6 C7 C8 179.5(8)
C5 C6 C7 C11 1.7(13)
C11 C7 C8 C9 -1.9(12)
C6 C7 C8 C9 -179.8(8)
C7 C8 C9 C10 0.2(12)
C7 C8 C9 C17 178.3(7)
C8 C9 C10 N2 -0.6(12)
C17 C9 C10 N2 -178.7(7)
C8 C7 C11 N2 4.2(11)
C6 C7 C11 N2 -177.9(7)
C8 C7 C11 C12 -177.3(7)
C6 C7 C11 C12 0.7(11)
C3 C4 C12 N1 3.3(11)
C5 C4 C12 N1 -178.7(7)
C3 C4 C12 C11 -177.6(7)
C5 C4 C12 C11 0.5(11)
N2 C11 C12 N1 -3.9(10)
C7 C11 C12 N1 177.5(6)
N2 C11 C12 C4 176.9(7)
C7 C11 C12 C4 -1.7(11)
C3 C2 C13 C14 23.7(14)
C1 C2 C13 C14 -156.3(8)
C3 C2 C13 S1 -154.3(7)
C1 C2 C13 S1 25.6(11)
C2 C13 C14 C15 -179.1(8)
S1 C13 C14 C15 -0.9(10)
C13 C14 C15 C16 0.2(12)
C14 C15 C16 S1 0.6(12)
C8 C9 C17 C18 179.2(8)
C10 C9 C17 C18 -2.8(13)
C8 C9 C17 S2 -0.5(11)
C10 C9 C17 S2 177.5(6)
C9 C17 C18 C19 -179.7(8)
S2 C17 C18 C19 0.0(9)
C17 C18 C19 C20 1.1(12)
C18 C19 C20 S2 -1.7(12)
N3 C21 C22 C23 0.8(12)
N3 C21 C22 C33 -178.5(7)
C21 C22 C23 C24 -0.6(11)
C33 C22 C23 C24 178.7(7)
C22 C23 C24 C32 -0.3(12)
C22 C23 C24 C25 179.6(7)
C32 C24 C25 C26 -1.2(12)
C23 C24 C25 C26 178.9(8)
C24 C25 C26 C27 1.1(13)
C25 C26 C27 C31 -0.3(12)
C25 C26 C27 C28 179.4(8)
C31 C27 C28 C29 0.3(12)
C26 C27 C28 C29 -179.4(8)
C27 C28 C29 C30 0.3(12)
C27 C28 C29 C37 179.8(9)
C28 C29 C30 N4 -0.5(12)
C37 C29 C30 N4 -180.0(9)
C28 C27 C31 N4 -0.8(11)
C26 C27 C31 N4 178.8(7)
C28 C27 C31 C32 179.9(7)
C26 C27 C31 C32 -0.4(11)
C23 C24 C32 N3 1.1(11)
C25 C24 C32 N3 -178.7(7)
C23 C24 C32 C31 -179.6(7)
C25 C24 C32 C31 0.5(11)
N4 C31 C32 N3 0.3(10)
C27 C31 C32 N3 179.6(6)
N4 C31 C32 C24 -179.0(7)
C27 C31 C32 C24 0.3(11)
C23 C22 C33 C34 -2.4(13)
C21 C22 C33 C34 176.8(8)
C23 C22 C33 S3 177.7(6)
C21 C22 C33 S3 -3.0(11)
C22 C33 C34 C35 179.7(8)
S3 C33 C34 C35 -0.4(10)
C33 C34 C35 C36 1.2(13)
C34 C35 C36 S3 -1.4(12)
C28 C29 C37 C38 173.7(10)
C30 C29 C37 C38 -6.9(17)
C28 C29 C37 S4 -5.1(15)
C30 C29 C37 S4 174.4(7)
C29 C37 C38 C39 -176.3(11)
S4 C37 C38 C39 2.5(12)
C37 C38 C39 C40 -3.1(15)
C38 C39 C40 S4 2.6(17)
C2 C1 N1 C12 0.4(11)
C2 C1 N1 Cd1 172.4(6)
C4 C12 N1 C1 -3.1(11)
C11 C12 N1 C1 177.7(7)
C4 C12 N1 Cd1 -175.5(6)
C11 C12 N1 Cd1 5.3(9)
N3 Cd1 N1 C1 -98.5(7)
N2 Cd1 N1 C1 -175.6(6)
Cl1 Cd1 N1 C1 11.1(6)
Cl2 Cd1 N1 C1 113.0(6)
N4 Cd1 N1 C1 -85.0(6)
N3 Cd1 N1 C12 73.6(7)
N2 Cd1 N1 C12 -3.5(5)
Cl1 Cd1 N1 C12 -176.8(5)
Cl2 Cd1 N1 C12 -74.9(5)
N4 Cd1 N1 C12 87.2(5)
C9 C10 N2 C11 2.7(12)
C9 C10 N2 Cd1 178.7(6)
C7 C11 N2 C10 -4.6(11)
C12 C11 N2 C10 176.9(7)
C7 C11 N2 Cd1 179.1(5)
C12 C11 N2 Cd1 0.6(8)
N1 Cd1 N2 C10 -174.6(7)
N3 Cd1 N2 C10 37.3(6)
Cl1 Cd1 N2 C10 -157.7(5)
Cl2 Cd1 N2 C10 -52.5(6)
N4 Cd1 N2 C10 104.3(6)
N1 Cd1 N2 C11 1.5(5)
N3 Cd1 N2 C11 -146.7(5)
Cl1 Cd1 N2 C11 18.4(8)
Cl2 Cd1 N2 C11 123.5(5)
N4 Cd1 N2 C11 -79.7(5)
C22 C21 N3 C32 -0.1(12)
C22 C21 N3 Cd1 -173.0(6)
C24 C32 N3 C21 -1.0(11)
C31 C32 N3 C21 179.8(7)
C24 C32 N3 Cd1 172.3(5)
C31 C32 N3 Cd1 -7.0(8)
N1 Cd1 N3 C21 -165.6(5)
N2 Cd1 N3 C21 -98.0(6)
Cl1 Cd1 N3 C21 88.1(6)
Cl2 Cd1 N3 C21 -13.3(6)
N4 Cd1 N3 C21 179.9(6)
N1 Cd1 N3 C32 21.6(7)
N2 Cd1 N3 C32 89.2(5)
Cl1 Cd1 N3 C32 -84.7(5)
Cl2 Cd1 N3 C32 173.8(5)
N4 Cd1 N3 C32 7.1(5)
C29 C30 N4 C31 0.1(12)
C29 C30 N4 Cd1 173.1(6)
C27 C31 N4 C30 0.7(11)
C32 C31 N4 C30 179.9(7)
C27 C31 N4 Cd1 -173.2(6)
C32 C31 N4 Cd1 6.1(8)
N1 Cd1 N4 C30 7.8(6)
N3 Cd1 N4 C30 -179.9(7)
N2 Cd1 N4 C30 76.1(6)
Cl1 Cd1 N4 C30 -80.1(6)
Cl2 Cd1 N4 C30 146.5(5)
N1 Cd1 N4 C31 -179.0(5)
N3 Cd1 N4 C31 -6.7(5)
N2 Cd1 N4 C31 -110.7(5)
Cl1 Cd1 N4 C31 93.1(5)
Cl2 Cd1 N4 C31 -40.3(7)
C15 C16 S1 C13 -0.9(9)
C14 C13 S1 C16 1.0(7)
C2 C13 S1 C16 179.4(8)
C19 C20 S2 C17 1.4(9)
C18 C17 S2 C20 -0.7(7)
C9 C17 S2 C20 179.0(7)
C35 C36 S3 C33 0.9(8)
C34 C33 S3 C36 -0.2(7)
C22 C33 S3 C36 179.7(7)
C39 C40 S4 C37 -0.7(12)
C29 C37 S4 C40 177.6(10)
C38 C37 S4 C40 -1.3(11)
